data_1502940
loop_
_publ_author_name
'Samarakoon, Thiwanka B.'
'Hur, Moon Y.'
'Kurtz, Ryan D.'
'Hanson, Paul R.'

_publ_section_title
;
 A formal [4 + 4] complementary ambiphile pairing reaction: a new
 cyclization pathway for ortho-quinone methides.
;
_journal_issue 10
_journal_name_full 'Organic letters'
_journal_page_first 2182
_journal_page_last 2185
_journal_paper_doi 10.1021/ol100495w
_journal_volume 12
_journal_year 2010
_chemical_formula_sum 'C16 H14 Br N O3 S'
_chemical_formula_weight 380.25
_chemical_name_systematic
; 
 ? 
;
_space_group_IT_number 14
_symmetry_cell_setting monoclinic
_symmetry_space_group_name_Hall '-P 2yn'
_symmetry_space_group_name_H-M 'P 1 21/n 1'
_atom_sites_solution_hydrogens difmap
_atom_sites_solution_primary direct
_atom_sites_solution_secondary difmap
_audit_creation_method SHELXTL
_cell_angle_alpha 90.00
_cell_angle_beta 100.217(6)
_cell_angle_gamma 90.00
_cell_formula_units_Z 4
_cell_length_a 10.252(2)
_cell_length_b 7.4707(15)
_cell_length_c 20.115(4)
_cell_measurement_reflns_used 1432
_cell_measurement_temperature 100(2)
_cell_volume 1516.2(5)
_computing_cell_refinement 'Bruker SAINT'
_computing_data_collection 'Bruker SMART'
_computing_data_reduction 'Bruker SHELXTL'
_computing_molecular_graphics 'Bruker SHELXTL'
_computing_publication_material 'Bruker SHELXTL'
_computing_structure_refinement 'Bruker SHELXTL'
_computing_structure_solution 'Bruker SHELXTL'
_diffrn_ambient_temperature 100(2)
_diffrn_measured_fraction_theta_full 0.976
_diffrn_measured_fraction_theta_max 0.976
_diffrn_measurement_device_type 'Bruker APEX II CCD detector'
_diffrn_measurement_method 'w scans'
_diffrn_radiation_monochromator 'Quazar MX Optics'
_diffrn_radiation_source 'Bruker IuS microfocus'
_diffrn_radiation_type CuK\a
_diffrn_radiation_wavelength 1.54178
_diffrn_reflns_av_R_equivalents 0.0364
_diffrn_reflns_av_sigmaI/netI 0.0219
_diffrn_reflns_limit_h_max 9
_diffrn_reflns_limit_h_min -11
_diffrn_reflns_limit_k_max 8
_diffrn_reflns_limit_k_min -8
_diffrn_reflns_limit_l_max 23
_diffrn_reflns_limit_l_min -23
_diffrn_reflns_number 17720
_diffrn_reflns_theta_full 65.21
_diffrn_reflns_theta_max 65.21
_diffrn_reflns_theta_min 4.47
_diffrn_standards_decay_% 0.00
_exptl_absorpt_coefficient_mu 5.092
_exptl_absorpt_correction_T_max 1.000
_exptl_absorpt_correction_T_min 0.892
_exptl_absorpt_correction_type multi-scan
_exptl_crystal_colour colorless
_exptl_crystal_density_diffrn 1.666
_exptl_crystal_density_method 'not measured'
_exptl_crystal_description parallelepiped
_exptl_crystal_F_000 768
_exptl_crystal_size_max 0.11
_exptl_crystal_size_mid 0.06
_exptl_crystal_size_min 0.05
_refine_diff_density_max 1.375
_refine_diff_density_min -0.515
_refine_diff_density_rms 0.074
_refine_ls_extinction_method none
_refine_ls_goodness_of_fit_ref 1.063
_refine_ls_hydrogen_treatment refall
_refine_ls_matrix_type full
_refine_ls_number_parameters 255
_refine_ls_number_reflns 2527
_refine_ls_number_restraints 0
_refine_ls_restrained_S_all 1.063
_refine_ls_R_factor_all 0.0374
_refine_ls_R_factor_gt 0.0366
_refine_ls_shift/su_max 0.000
_refine_ls_shift/su_mean 0.000
_refine_ls_structure_factor_coef Fsqd
_refine_ls_weighting_details 'calc w=1/[\s^2^(Fo^2^)+(0.0428P)^2^+2.8282P] where P=(Fo^2^+2Fc^2^)/3'
_refine_ls_weighting_scheme calc
_refine_ls_wR_factor_gt 0.0909
_refine_ls_wR_factor_ref 0.0914
_reflns_number_gt 2432
_reflns_number_total 2527
_reflns_threshold_expression >2sigma(I)
_cod_data_source_file ol100495w_si_002.cif
_cod_data_source_block k76h
_cod_depositor_comments
;
The following automatic conversions were performed:

'_symmetry_cell_setting' value 'Monoclinic' changed to 'monoclinic'
according to /home/saulius/struct/CIF-dictionaries/cif_core.dic
dictionary named 'cif_core.dic' version 2.4.2 from 2011-04-26.

Automatic conversion script
Id: cif_fix_values 1715 2011-07-08 13:25:40Z adriana 
;
_cod_original_sg_symbol_H-M P2(1)/n
_cod_database_code 1502940

loop_
_symmetry_equiv_pos_as_xyz
'x, y, z'
'-x+1/2, y+1/2, -z+1/2'
'-x, -y, -z'
'x-1/2, -y-1/2, z-1/2'

loop_
_atom_site_label
_atom_site_type_symbol
_atom_site_fract_x
_atom_site_fract_y
_atom_site_fract_z
_atom_site_U_iso_or_equiv
_atom_site_adp_type
_atom_site_occupancy
_atom_site_symmetry_multiplicity
_atom_site_calc_flag
Br Br 0.41250(4) 0.60333(5) 0.063654(15) 0.03967(15) Uani 1 1 d
S S 0.40633(7) 0.54231(10) 0.38217(3) 0.02732(19) Uani 1 1 d
O1 O 0.58871(19) 0.7684(3) 0.31729(10) 0.0278(4) Uani 1 1 d
O2 O 0.3095(2) 0.4099(3) 0.38690(11) 0.0347(5) Uani 1 1 d
O3 O 0.3943(2) 0.7144(3) 0.41159(10) 0.0334(5) Uani 1 1 d
N N 0.5516(2) 0.4634(3) 0.41564(12) 0.0272(5) Uani 1 1 d
C1 C 0.4045(3) 0.5680(4) 0.29390(14) 0.0261(6) Uani 1 1 d
C2 C 0.3078(3) 0.4825(4) 0.24751(16) 0.0296(6) Uani 1 1 d
H2 H 0.242(4) 0.416(5) 0.2625(19) 0.038(10) Uiso 1 1 d
C3 C 0.3077(3) 0.4954(4) 0.17880(16) 0.0324(7) Uani 1 1 d
H3 H 0.243(3) 0.445(5) 0.1488(17) 0.027(8) Uiso 1 1 d
C4 C 0.4061(3) 0.5926(4) 0.15739(15) 0.0304(7) Uani 1 1 d
C5 C 0.5021(3) 0.6824(4) 0.20195(15) 0.0293(6) Uani 1 1 d
H5 H 0.567(3) 0.751(5) 0.1883(17) 0.033(9) Uiso 1 1 d
C6 C 0.5003(3) 0.6708(4) 0.27073(14) 0.0266(6) Uani 1 1 d
C7 C 0.7196(3) 0.7043(4) 0.33241(14) 0.0276(6) Uani 1 1 d
C8 C 0.8073(3) 0.7405(5) 0.28969(16) 0.0333(7) Uani 1 1 d
H8 H 0.778(3) 0.803(5) 0.2522(19) 0.032(9) Uiso 1 1 d
C9 C 0.9368(3) 0.6815(5) 0.30737(18) 0.0391(8) Uani 1 1 d
H9 H 0.995(4) 0.704(5) 0.280(2) 0.048(11) Uiso 1 1 d
C10 C 0.9775(3) 0.5910(5) 0.36799(18) 0.0379(8) Uani 1 1 d
H10 H 1.054(4) 0.554(5) 0.380(2) 0.041(10) Uiso 1 1 d
C11 C 0.8881(3) 0.5585(5) 0.41021(17) 0.0347(7) Uani 1 1 d
H11 H 0.914(3) 0.498(5) 0.4530(19) 0.038(9) Uiso 1 1 d
C12 C 0.7576(3) 0.6158(4) 0.39359(15) 0.0294(7) Uani 1 1 d
C13 C 0.6609(3) 0.5874(4) 0.44114(15) 0.0302(7) Uani 1 1 d
H13A H 0.711(4) 0.533(5) 0.485(2) 0.043(10) Uiso 1 1 d
H13B H 0.624(3) 0.698(5) 0.4507(16) 0.024(8) Uiso 1 1 d
C14 C 0.5870(3) 0.2926(4) 0.39002(15) 0.0303(7) Uani 1 1 d
H14 H 0.600(3) 0.297(5) 0.3455(18) 0.032(9) Uiso 1 1 d
C15 C 0.5304(4) 0.1245(5) 0.4126(2) 0.0412(8) Uani 1 1 d
H15A H 0.471(4) 0.139(5) 0.442(2) 0.047(11) Uiso 1 1 d
H15B H 0.506(4) 0.034(6) 0.381(2) 0.043(10) Uiso 1 1 d
C16 C 0.6724(4) 0.1699(5) 0.43861(18) 0.0393(8) Uani 1 1 d
H16A H 0.739(3) 0.110(4) 0.4178(18) 0.030(9) Uiso 1 1 d
H16B H 0.695(4) 0.206(5) 0.485(2) 0.040(10) Uiso 1 1 d

loop_
_atom_site_aniso_label
_atom_site_aniso_U_11
_atom_site_aniso_U_22
_atom_site_aniso_U_33
_atom_site_aniso_U_23
_atom_site_aniso_U_13
_atom_site_aniso_U_12
Br 0.0490(2) 0.0489(3) 0.0209(2) -0.00483(13) 0.00547(15) -0.00158(15)
S 0.0284(4) 0.0317(4) 0.0231(4) 0.0022(3) 0.0080(3) 0.0045(3)
O1 0.0303(11) 0.0291(11) 0.0236(10) -0.0018(8) 0.0041(8) -0.0004(8)
O2 0.0337(12) 0.0409(13) 0.0315(11) 0.0047(9) 0.0112(9) 0.0025(9)
O3 0.0387(12) 0.0336(12) 0.0297(11) -0.0001(9) 0.0114(9) 0.0088(9)
N 0.0312(13) 0.0279(13) 0.0231(12) 0.0013(10) 0.0058(10) 0.0040(10)
C1 0.0276(15) 0.0299(15) 0.0211(14) 0.0021(12) 0.0050(11) 0.0041(12)
C2 0.0273(15) 0.0308(16) 0.0308(16) 0.0004(13) 0.0051(12) -0.0005(13)
C3 0.0309(16) 0.0338(17) 0.0303(16) -0.0033(13) -0.0009(13) -0.0012(13)
C4 0.0363(17) 0.0334(17) 0.0216(15) -0.0016(12) 0.0053(12) 0.0028(13)
C5 0.0314(16) 0.0326(17) 0.0243(15) 0.0008(13) 0.0058(12) -0.0006(13)
C6 0.0285(15) 0.0267(15) 0.0241(14) 0.0002(12) 0.0032(12) 0.0026(12)
C7 0.0281(15) 0.0278(15) 0.0261(15) -0.0061(12) 0.0026(12) -0.0028(12)
C8 0.0345(17) 0.0377(18) 0.0272(16) 0.0012(14) 0.0041(13) -0.0094(14)
C9 0.0326(18) 0.050(2) 0.0366(18) -0.0061(16) 0.0100(14) -0.0100(15)
C10 0.0234(17) 0.045(2) 0.043(2) -0.0074(15) 0.0010(14) -0.0004(14)
C11 0.0361(17) 0.0353(17) 0.0311(17) -0.0020(14) 0.0015(13) 0.0002(14)
C12 0.0317(16) 0.0303(16) 0.0253(15) -0.0041(12) 0.0030(12) -0.0044(12)
C13 0.0345(17) 0.0333(17) 0.0222(15) -0.0023(13) 0.0037(13) 0.0027(13)
C14 0.0344(16) 0.0349(17) 0.0232(15) -0.0017(13) 0.0093(12) 0.0058(13)
C15 0.051(2) 0.0307(18) 0.046(2) -0.0012(16) 0.0201(18) 0.0039(15)
C16 0.049(2) 0.0391(19) 0.0305(17) 0.0024(15) 0.0085(15) 0.0142(16)

loop_
_atom_type_symbol
_atom_type_description
_atom_type_scat_dispersion_real
_atom_type_scat_dispersion_imag
_atom_type_scat_source
C C 0.0181 0.0091 'International Tables Vol C Tables 4.2.6.8 and 6.1.1.4'
H H 0.0000 0.0000 'International Tables Vol C Tables 4.2.6.8 and 6.1.1.4'
N N 0.0311 0.0180 'International Tables Vol C Tables 4.2.6.8 and 6.1.1.4'
O O 0.0492 0.0322 'International Tables Vol C Tables 4.2.6.8 and 6.1.1.4'
S S 0.3331 0.5567 'International Tables Vol C Tables 4.2.6.8 and 6.1.1.4'
Br Br -0.6763 1.2805 'International Tables Vol C Tables 4.2.6.8 and 6.1.1.4'

loop_
_geom_angle_atom_site_label_1
_geom_angle_atom_site_label_2
_geom_angle_atom_site_label_3
_geom_angle
O2 S O3 119.16(13)
O2 S N 108.61(13)
O3 S N 107.06(13)
O2 S C1 104.97(14)
O3 S C1 109.21(13)
N S C1 107.30(13)
C6 O1 C7 116.8(2)
C14 N C13 117.0(2)
C14 N S 116.1(2)
C13 N S 119.9(2)
C2 C1 C6 119.4(3)
C2 C1 S 120.0(2)
C6 C1 S 120.7(2)
C3 C2 C1 120.8(3)
C3 C2 H2 119(2)
C1 C2 H2 120(2)
C4 C3 C2 118.6(3)
C4 C3 H3 120(2)
C2 C3 H3 121(2)
C3 C4 C5 122.1(3)
C3 C4 Br 119.4(2)
C5 C4 Br 118.5(2)
C4 C5 C6 118.8(3)
C4 C5 H5 123(2)
C6 C5 H5 118(2)
O1 C6 C5 121.1(3)
O1 C6 C1 118.6(2)
C5 C6 C1 120.2(3)
C8 C7 C12 122.3(3)
C8 C7 O1 120.2(3)
C12 C7 O1 117.4(3)
C7 C8 C9 118.7(3)
C7 C8 H8 118(2)
C9 C8 H8 123(2)
C8 C9 C10 120.3(3)
C8 C9 H9 120(3)
C10 C9 H9 120(3)
C11 C10 C9 119.8(3)
C11 C10 H10 117(3)
C9 C10 H10 123(3)
C10 C11 C12 121.0(3)
C10 C11 H11 121(2)
C12 C11 H11 117(2)
C11 C12 C7 117.8(3)
C11 C12 C13 121.2(3)
C7 C12 C13 121.0(3)
N C13 C12 114.3(2)
N C13 H13A 107(2)
C12 C13 H13A 108(2)
N C13 H13B 108(2)
C12 C13 H13B 109.7(19)
H13A C13 H13B 110(3)
N C14 C15 120.0(3)
N C14 C16 117.4(3)
C15 C14 C16 60.0(2)
N C14 H14 114(2)
C15 C14 H14 117(2)
C16 C14 H14 119(2)
C14 C15 C16 60.5(2)
C14 C15 H15A 115(3)
C16 C15 H15A 117(3)
C14 C15 H15B 118(2)
C16 C15 H15B 122(2)
H15A C15 H15B 114(4)
C15 C16 C14 59.5(2)
C15 C16 H16A 117(2)
C14 C16 H16A 112(2)
C15 C16 H16B 117(2)
C14 C16 H16B 118(2)
H16A C16 H16B 119(3)

loop_
_geom_bond_atom_site_label_1
_geom_bond_atom_site_label_2
_geom_bond_distance
Br C4 1.900(3)
S O2 1.417(2)
S O3 1.429(2)
S N 1.632(2)
S C1 1.783(3)
O1 C6 1.389(4)
O1 C7 1.406(4)
N C14 1.446(4)
N C13 1.474(4)
C1 C2 1.390(4)
C1 C6 1.391(4)
C2 C3 1.385(4)
C2 H2 0.93(4)
C3 C4 1.373(5)
C3 H3 0.89(4)
C4 C5 1.382(5)
C5 C6 1.389(4)
C5 H5 0.92(4)
C7 C8 1.376(4)
C7 C12 1.391(4)
C8 C9 1.384(5)
C8 H8 0.89(4)
C9 C10 1.392(5)
C9 H9 0.90(4)
C10 C11 1.377(5)
C10 H10 0.83(4)
C11 C12 1.388(5)
C11 H11 0.97(4)
C12 C13 1.510(4)
C13 H13A 1.02(4)
C13 H13B 0.94(3)
C14 C15 1.488(5)
C14 C16 1.503(5)
C14 H14 0.93(4)
C15 C16 1.496(6)
C15 H15A 0.92(4)
C15 H15B 0.93(4)
C16 H16A 0.97(4)
C16 H16B 0.95(4)

loop_
_geom_torsion_atom_site_label_1
_geom_torsion_atom_site_label_2
_geom_torsion_atom_site_label_3
_geom_torsion_atom_site_label_4
_geom_torsion
O2 S N C14 53.3(2)
O3 S N C14 -176.9(2)
C1 S N C14 -59.7(2)
O2 S N C13 -156.8(2)
O3 S N C13 -26.9(2)
C1 S N C13 90.3(2)
O2 S C1 C2 7.7(3)
O3 S C1 C2 -121.1(3)
N S C1 C2 123.1(2)
O2 S C1 C6 -171.3(2)
O3 S C1 C6 59.8(3)
N S C1 C6 -55.9(3)
C6 C1 C2 C3 1.5(5)
S C1 C2 C3 -177.6(2)
C1 C2 C3 C4 0.8(5)
C2 C3 C4 C5 -2.3(5)
C2 C3 C4 Br 177.2(2)
C3 C4 C5 C6 1.4(5)
Br C4 C5 C6 -178.1(2)
C7 O1 C6 C5 -76.6(3)
C7 O1 C6 C1 106.9(3)
C4 C5 C6 O1 -175.5(3)
C4 C5 C6 C1 1.0(5)
C2 C1 C6 O1 174.2(3)
S C1 C6 O1 -6.8(4)
C2 C1 C6 C5 -2.4(4)
S C1 C6 C5 176.7(2)
C6 O1 C7 C8 80.7(3)
C6 O1 C7 C12 -103.6(3)
C12 C7 C8 C9 2.1(5)
O1 C7 C8 C9 177.5(3)
C7 C8 C9 C10 -1.4(5)
C8 C9 C10 C11 0.7(5)
C9 C10 C11 C12 -0.5(5)
C10 C11 C12 C7 1.1(5)
C10 C11 C12 C13 -177.3(3)
C8 C7 C12 C11 -1.9(5)
O1 C7 C12 C11 -177.4(3)
C8 C7 C12 C13 176.5(3)
O1 C7 C12 C13 1.0(4)
C14 N C13 C12 49.8(4)
S N C13 C12 -99.9(3)
C11 C12 C13 N -114.0(3)
C7 C12 C13 N 67.6(4)
C13 N C14 C15 131.4(3)
S N C14 C15 -77.7(3)
C13 N C14 C16 62.0(4)
S N C14 C16 -147.2(3)
N C14 C15 C16 -106.3(3)
N C14 C16 C15 110.5(3)
